data_2105588
loop_
_publ_author_name
'Blake, Alexander J.'
'Clark, Bernard A. J.'
'Gierens, Hedi'
'Gould, Robert O.'
'Hunter, Gordon A.'
'McNab, Hamish'
'Morrow, Mark'
'Sommerville, Craig C.'

_publ_section_title
;
 Intramolecular and intermolecular geometry of thiophenes with
 oxygen-containing substituents
;
_journal_issue 6
_journal_name_full 'Acta Crystallographica Section B'
_journal_page_first 963
_journal_page_last 974
_journal_paper_doi 10.1107/S0108768199003547
_journal_volume 55
_journal_year 1999
_chemical_formula_moiety 'C5 H6 O S2'
_chemical_formula_sum 'C5 H6 O S2'
_chemical_formula_weight 146.22
_chemical_name_systematic
;
 ?
;
_space_group_IT_number 33
_symmetry_cell_setting orthorhombic
_symmetry_space_group_name_Hall 'P -2ac -2n'
_symmetry_space_group_name_H-M 'P n 21 a'
_audit_creation_method SHELXL
_cell_angle_alpha 90.00
_cell_angle_beta 90.00
_cell_angle_gamma 90.00
_cell_formula_units_Z 4
_cell_length_a 19.513(6)
_cell_length_b 8.083(2)
_cell_length_c 4.046(2)
_cell_measurement_reflns_used 50
_cell_measurement_temperature 223.0(2)
_cell_measurement_theta_max 16.0
_cell_measurement_theta_min 12.5
_cell_volume 638.1(4)
_computing_cell_refinement 'DIF4 (Stoe & Cie, 1988a)'
_computing_data_collection 'DIF4 (Stoe & Cie, 1988a)'
_computing_data_reduction 'REDU4 (Stoe & Cie, 1988B)'
_computing_molecular_graphics 'SHELXTL/PC (Sheldrick, 1994)'
_computing_publication_material 'SHELXL-93 (Sheldrick, 1993)'
_computing_structure_refinement 'SHELXL-93 (Sheldrick, 1993)'
_computing_structure_solution 'SHELXS-86 (Sheldrick, 1990)'
_diffrn_ambient_temperature 223.0(2)
_diffrn_measurement_device_type 'Stoe Stadi-4 four-circle'
_diffrn_measurement_method \w/2\q
_diffrn_radiation_monochromator graphite
_diffrn_radiation_source 'fine-focus sealed tube'
_diffrn_radiation_type MoK\a
_diffrn_radiation_wavelength .71073
_diffrn_reflns_av_R_equivalents .0487
_diffrn_reflns_av_sigmaI/netI .0341
_diffrn_reflns_limit_h_max 21
_diffrn_reflns_limit_h_min -3
_diffrn_reflns_limit_k_max 0
_diffrn_reflns_limit_k_min -8
_diffrn_reflns_limit_l_max 4
_diffrn_reflns_limit_l_min -4
_diffrn_reflns_number 825
_diffrn_reflns_theta_max 22.63
_diffrn_reflns_theta_min 2.09
_diffrn_standards_decay_% 'variation +-2.0'
_diffrn_standards_interval_time 60
_diffrn_standards_number 3
_exptl_absorpt_coefficient_mu .726
_exptl_absorpt_correction_type none
_exptl_crystal_colour colourless
_exptl_crystal_density_diffrn 1.522
_exptl_crystal_density_meas ?
_exptl_crystal_description lath
_exptl_crystal_F_000 304
_exptl_crystal_size_max 1.30
_exptl_crystal_size_mid .40
_exptl_crystal_size_min .20
_refine_diff_density_max .46
_refine_diff_density_min -.33
_refine_ls_abs_structure_details 'Flack H D (1983), Acta Cryst. A39, 876-881'
_refine_ls_abs_structure_Flack -.01(19)
_refine_ls_extinction_method none
_refine_ls_goodness_of_fit_all 1.191
_refine_ls_goodness_of_fit_obs 1.21
_refine_ls_hydrogen_treatment 'riding model'
_refine_ls_matrix_type full
_refine_ls_number_parameters 73
_refine_ls_number_reflns 463
_refine_ls_number_restraints 1
_refine_ls_restrained_S_all 1.189
_refine_ls_restrained_S_obs 1.206
_refine_ls_R_factor_all .0432
_refine_ls_R_factor_obs .0424
_refine_ls_shift/esd_max .001
_refine_ls_shift/esd_mean .000
_refine_ls_structure_factor_coef Fsqd
_refine_ls_weighting_details 'w=1/[\s^2^(Fo^2^)+(0.068P)^2^] where P=(Fo^2^+2Fc^2^)/3'
_refine_ls_weighting_scheme calc
_refine_ls_wR_factor_all .0906
_refine_ls_wR_factor_obs .0901
_reflns_number_observed 448
_reflns_number_total 463
_reflns_observed_criterion I>2sigma(I)
_cod_data_source_file ha0185.cif
_cod_data_source_block 5
_cod_depositor_comments
;
The following automatic conversions were performed:

'_exptl_crystal_density_meas' value 'not measured' was changed to '?'
- the value is perceived as not measured.

Automatic conversion script
Id: cif_fix_values 3008 2015-01-20 13:52:24Z robertas 

The following automatic conversions were performed:

'_refine_ls_weighting_scheme' value 'calc
w=1/[\s^2^(Fo^2^)+(0.068P)^2^] where P=(Fo^2^+2Fc^2^)/3' was changed
to 'calc'. New tag '_refine_ls_weighting_details' was created. The
value of the new tag was set to 'w=1/[\s^2^(Fo^2^)+(0.068P)^2^] where
P=(Fo^2^+2Fc^2^)/3'.

Automatic conversion script
Id: cif_fix_values 3143 2015-03-26 13:38:13Z robertas 
;
_cod_original_cell_volume 638.2(4)
_cod_database_code 2105588

loop_
_symmetry_equiv_pos_as_xyz
'x, y, z'
'-x+1/2, y+1/2, z+1/2'
'-x, y+1/2, -z'
'x+1/2, y, -z+1/2'

loop_
_atom_site_aniso_label
_atom_site_aniso_U_11
_atom_site_aniso_U_22
_atom_site_aniso_U_33
_atom_site_aniso_U_12
_atom_site_aniso_U_13
_atom_site_aniso_U_23
S1 .0359(8) .0268(7) .0520(8) .0058(6) .0054(4) -.0026(6)
C2 .035(2) .027(2) .051(3) -.005(2) .001(2) .004(2)
C3 .031(2) .026(2) .046(3) -.001(2) .000(2) .002(2)
O3 .040(2) .037(2) .074(3) -.006(2) .018(2) .000(2)
C4 .028(2) .022(2) .043(2) .0012(14) -.001(2) .000(2)
C5 .027(2) .025(2) .039(2) .000(2) -.006(2) -.001(2)
S5 .0281(7) .0367(7) .0515(8) -.0068(5) .0040(4) .0007(8)
C5A .050(3) .030(3) .058(3) -.011(2) .002(2) -.002(2)

loop_
_atom_site_label
_atom_site_fract_x
_atom_site_fract_y
_atom_site_fract_z
_atom_site_U_iso_or_equiv
_atom_site_thermal_displace_type
_atom_site_calc_flag
_atom_site_refinement_flags
_atom_site_occupancy
_atom_site_type_symbol
S1 .35111(6) .6299(2) .0255(3) .0383(4) Uani d . 1 S
C2 .4329(2) .6828(5) -.1568(13) .0376(11) Uani d . 1 C
H2A .4265(2) .7648(5) -.3326(13) .045 Uiso calc R 1 H
H2B .4634(2) .7300(5) .0111(13) .045 Uiso calc R 1 H
C3 .4635(2) .5263(6) -.2965(13) .0345(10) Uani d . 1 C
O3 .5194(2) .5270(5) -.4362(10) .0501(11) Uani d . 1 O
C4 .4207(2) .3849(6) -.2401(11) .0310(9) Uani d . 1 C
H4 .4321(2) .2777(6) -.3111(11) .037 Uiso calc R 1 H
C5 .3628(2) .4204(6) -.0763(11) .0301(10) Uani d . 1 C
S5 .29713(5) .29283(14) .0514(3) .0388(4) Uani d . 1 S
C5A .3289(3) .0915(7) -.0638(14) .0459(14) Uani d . 1 C
H5A1 .2957(3) .0078(7) -.0029(14) .069 Uiso calc R 1 H
H5A2 .3718(3) .0703(7) .0501(14) .069 Uiso calc R 1 H
H5A3 .3365(3) .0881(7) -.3007(14) .069 Uiso calc R 1 H

loop_
_atom_type_symbol
_atom_type_description
_atom_type_scat_dispersion_real
_atom_type_scat_dispersion_imag
_atom_type_scat_source
C C .0033 .0016 'International Tables Vol C Tables 4.2.6.8 and 6.1.1.4'
H H .0000 .0000 'International Tables Vol C Tables 4.2.6.8 and 6.1.1.4'
O O .0106 .0060 'International Tables Vol C Tables 4.2.6.8 and 6.1.1.4'
S S .1246 .1234 'International Tables Vol C Tables 4.2.6.8 and 6.1.1.4'

loop_
_geom_angle_atom_site_label_1
_geom_angle_atom_site_label_2
_geom_angle_atom_site_label_3
_geom_angle
_geom_angle_publ_flag
C5 S1 C2 91.0(2) yes
C3 C2 S1 107.7(3) yes
O3 C3 C4 126.5(4) yes
O3 C3 C2 121.3(4) yes
C4 C3 C2 112.2(3) yes
C5 C4 C3 113.5(4) yes
C4 C5 S5 130.3(4) yes
C4 C5 S1 115.6(4) yes
S5 C5 S1 114.1(2) yes
C5 S5 C5A 101.9(2) yes

loop_
_geom_bond_atom_site_label_1
_geom_bond_atom_site_label_2
_geom_bond_distance
_geom_bond_publ_flag
S1 C5 1.757(5) yes
S1 C2 1.809(4) yes
C2 C3 1.510(7) yes
C3 O3 1.229(6) yes
C3 C4 1.434(6) yes
C4 C5 1.340(6) yes
C5 S5 1.724(5) yes
S5 C5A 1.803(5) yes

loop_
_geom_torsion_atom_site_label_1
_geom_torsion_atom_site_label_2
_geom_torsion_atom_site_label_3
_geom_torsion_atom_site_label_4
_geom_torsion
C5 S1 C2 C3 1.4(3)
S1 C2 C3 O3 179.9(4)
S1 C2 C3 C4 -1.1(5)
O3 C3 C4 C5 179.0(4)
C2 C3 C4 C5 .0(6)
C3 C4 C5 S5 -179.0(3)
C3 C4 C5 S1 1.2(5)
C2 S1 C5 C4 -1.6(4)
C2 S1 C5 S5 178.6(3)
C4 C5 S5 C5A 4.3(5)
S1 C5 S5 C5A -175.9(3)
